data_2019322
loop_
_publ_author_name
'Wu, De-Hong'

_publ_section_title
;
 Three-dimensional hydrogen-bonded assembly in
 2,2'-disulfanylidene-5,5'-biimidazolidinylidene-4,4'-dione--dimethylformamide--water
 (3/2/4)
;
_journal_issue 12
_journal_name_full 'Acta Crystallographica Section C'
_journal_page_first 1545
_journal_page_last 1548
_journal_paper_doi 10.1107/S0108270113031521
_journal_volume 69
_journal_year 2013
_chemical_formula_iupac '3C6 H4 N4 O2 S2, 2C3 H7 N O, 4H2 O'
_chemical_formula_moiety '3(C6 H4 N4 O2 S2), 2(C3 H7 N O), 4(H2 O)'
_chemical_formula_sum 'C24 H34 N14 O12 S6'
_chemical_formula_weight 903.01
_chemical_name_systematic '2,2'-Disulfanylidene-5,5'-biimidazolidinylidene-4,4'-dione--dimethylformamide--water (3/2/4)'
_space_group_IT_number 2
_symmetry_cell_setting triclinic
_symmetry_space_group_name_Hall '-P 1'
_symmetry_space_group_name_H-M 'P -1'
_atom_sites_solution_hydrogens geom
_atom_sites_solution_primary direct
_atom_sites_solution_secondary difmap
_audit_creation_method SHELXL-97
_cell_angle_alpha 105.600(10)
_cell_angle_beta 103.470(10)
_cell_angle_gamma 102.81(2)
_cell_formula_units_Z 1
_cell_length_a 8.0655(16)
_cell_length_b 10.391(2)
_cell_length_c 12.735(3)
_cell_measurement_reflns_used 8524
_cell_measurement_temperature 298(2)
_cell_measurement_theta_max 27.53
_cell_measurement_theta_min 3.18
_cell_volume 952.5(4)
_computing_cell_refinement 'CrystalClear (Rigaku, 2005)'
_computing_data_collection 'CrystalClear (Rigaku, 2005)'
_computing_data_reduction 'CrystalClear (Rigaku, 2005)'
_computing_molecular_graphics 'SHELXTL (Sheldrick, 2008)'
_computing_publication_material 'SHELXTL (Sheldrick, 2008)'
_computing_structure_refinement 'SHELXL97 (Sheldrick, 2008)'
_computing_structure_solution 'SHELXS97 (Sheldrick, 2008)'
_diffrn_ambient_temperature 298(2)
_diffrn_detector_area_resol_mean 13.6612
_diffrn_measured_fraction_theta_full 0.997
_diffrn_measured_fraction_theta_max 0.997
_diffrn_measurement_device_type 'Rigaku Mercury2 (2x2 bin mode)'
_diffrn_measurement_method CCD_Profile_fitting
_diffrn_radiation_monochromator graphite
_diffrn_radiation_source 'fine-focus sealed tube'
_diffrn_radiation_type MoK\a
_diffrn_radiation_wavelength 0.71073
_diffrn_reflns_av_R_equivalents 0.0269
_diffrn_reflns_av_sigmaI/netI 0.0325
_diffrn_reflns_limit_h_max 10
_diffrn_reflns_limit_h_min -10
_diffrn_reflns_limit_k_max 13
_diffrn_reflns_limit_k_min -13
_diffrn_reflns_limit_l_max 16
_diffrn_reflns_limit_l_min -16
_diffrn_reflns_number 9925
_diffrn_reflns_theta_full 27.48
_diffrn_reflns_theta_max 27.48
_diffrn_reflns_theta_min 3.18
_exptl_absorpt_coefficient_mu 0.436
_exptl_absorpt_correction_T_max 0.9179
_exptl_absorpt_correction_T_min 0.9026
_exptl_absorpt_correction_type multi-scan
_exptl_absorpt_process_details '(CrystalClear; Rigaku, 2005)'
_exptl_crystal_colour brown
_exptl_crystal_density_diffrn 1.574
_exptl_crystal_density_method 'not measured'
_exptl_crystal_description block
_exptl_crystal_F_000 468
_exptl_crystal_size_max 0.24
_exptl_crystal_size_mid 0.22
_exptl_crystal_size_min 0.20
_refine_diff_density_max 0.409
_refine_diff_density_min -0.205
_refine_ls_extinction_method none
_refine_ls_goodness_of_fit_ref 1.027
_refine_ls_hydrogen_treatment mixed
_refine_ls_matrix_type full
_refine_ls_number_parameters 298
_refine_ls_number_reflns 4359
_refine_ls_number_restraints 9
_refine_ls_restrained_S_all 1.026
_refine_ls_R_factor_all 0.0640
_refine_ls_R_factor_gt 0.0421
_refine_ls_shift/su_max 0.001
_refine_ls_shift/su_mean 0.000
_refine_ls_structure_factor_coef Fsqd
_refine_ls_weighting_details 'calc w=1/[\s^2^(Fo^2^)+(0.0464P)^2^+0.4062P] where P=(Fo^2^+2Fc^2^)/3'
_refine_ls_weighting_scheme calc
_refine_ls_wR_factor_gt 0.0985
_refine_ls_wR_factor_ref 0.1097
_reflns_number_gt 3164
_reflns_number_total 4359
_reflns_threshold_expression I>2sigma(I)
_cod_data_source_file wq3050.cif
_cod_data_source_block I
_cod_original_cell_volume 952.5(3)
_cod_database_code 2019322

loop_
_symmetry_equiv_pos_as_xyz
'x, y, z'
'-x, -y, -z'

loop_
_atom_site_type_symbol
_atom_site_label
_atom_site_fract_x
_atom_site_fract_y
_atom_site_fract_z
_atom_site_U_iso_or_equiv
_atom_site_adp_type
_atom_site_calc_flag
_atom_site_refinement_flags
_atom_site_occupancy
_atom_site_symmetry_multiplicity
_atom_site_disorder_assembly
_atom_site_disorder_group
C C1 0.4184(3) 0.2934(2) 0.41471(16) 0.0289(4) Uani d . 1 1 . .
C C2 0.6914(3) 0.2880(2) 0.39488(16) 0.0310(4) Uani d . 1 1 . .
C C3 0.7072(3) 0.3421(2) 0.51797(16) 0.0289(4) Uani d . 1 1 . .
C C4 0.8596(3) 0.3828(2) 0.60573(16) 0.0294(4) Uani d . 1 1 . .
C C5 0.8822(3) 0.4365(2) 0.72936(16) 0.0312(4) Uani d . 1 1 . .
C C6 1.1511(3) 0.4299(2) 0.70438(17) 0.0302(4) Uani d . 1 1 . .
C C7 0.6343(3) 0.9291(2) 0.35311(17) 0.0306(4) Uani d . 1 1 . .
C C8 0.9043(3) 0.9142(2) 0.33321(17) 0.0324(5) Uani d . 1 1 . .
C C9 0.9241(3) 0.9789(2) 0.45587(16) 0.0305(4) Uani d . 1 1 . .
C C10 0.7671(3) -0.0194(3) 0.90246(18) 0.0392(5) Uani d . 1 1 . .
H H10A 0.8067 -0.0208 0.8393 0.047 Uiso calc R 1 1 . .
C C11 0.9646(4) 0.2181(3) 0.9900(2) 0.0567(7) Uani d . 1 1 . .
H H11A 0.9924 0.1952 0.9193 0.085 Uiso calc R 1 1 . .
H H11B 1.0719 0.2457 1.0533 0.085 Uiso calc R 1 1 . .
H H11C 0.9136 0.2940 0.9962 0.085 Uiso calc R 1 1 . .
C C12 0.7797(4) 0.1109(3) 1.0936(2) 0.0677(9) Uani d . 1 1 . .
H H12A 0.6957 0.0240 1.0845 0.102 Uiso calc R 1 1 . .
H H12B 0.7238 0.1839 1.1039 0.102 Uiso calc R 1 1 . .
H H12C 0.8817 0.1343 1.1596 0.102 Uiso calc R 1 1 . .
N N1 0.5383(2) 0.34206(18) 0.52230(14) 0.0316(4) Uani d . 1 1 . .
H H1A 0.5119 0.3691 0.5846 0.038 Uiso calc R 1 1 . .
N N2 0.5133(2) 0.26329(19) 0.33965(15) 0.0316(4) Uani d . 1 1 . .
N N3 1.0600(2) 0.46253(19) 0.78212(15) 0.0331(4) Uani d . 1 1 . .
N N4 1.0288(2) 0.38197(19) 0.59895(15) 0.0322(4) Uani d . 1 1 . .
N N5 0.7559(2) 0.98398(19) 0.46006(15) 0.0328(4) Uani d . 1 1 . .
N N6 0.7271(2) 0.8921(2) 0.27791(16) 0.0346(4) Uani d . 1 1 . .
N N7 0.8369(2) 0.0963(2) 0.99199(15) 0.0405(5) Uani d . 1 1 . .
O O1 0.8073(2) 0.26955(19) 0.35280(12) 0.0460(4) Uani d . 1 1 . .
O O2 0.76758(19) 0.45526(17) 0.77458(12) 0.0420(4) Uani d . 1 1 . .
O O3 1.0169(2) 0.88547(18) 0.29070(13) 0.0454(4) Uani d . 1 1 . .
O O4 0.6535(2) -0.12680(18) 0.89406(13) 0.0489(4) Uani d . 1 1 . .
O O5 0.7311(2) 0.4853(2) 0.99285(14) 0.0437(4) Uani d D 1 1 . .
O O6 0.4087(3) 0.2772(2) 0.95776(15) 0.0455(4) Uani d D 1 1 . .
S S1 0.20223(7) 0.27339(6) 0.37913(5) 0.03975(16) Uani d . 1 1 . .
S S2 0.41841(7) 0.90828(7) 0.31867(5) 0.04311(16) Uani d . 1 1 . .
S S3 1.36683(7) 0.44883(7) 0.73832(5) 0.03996(16) Uani d . 1 1 . .
H H2A 0.471(3) 0.228(2) 0.273(2) 0.034(6) Uiso d . 1 1 . .
H H3A 1.108(3) 0.484(3) 0.856(2) 0.055(8) Uiso d . 1 1 . .
H H4A 1.052(3) 0.359(2) 0.5431(18) 0.020(5) Uiso d . 1 1 . .
H H5A 0.731(3) 1.016(2) 0.518(2) 0.042(7) Uiso d . 1 1 . .
H H6A 0.683(3) 0.847(2) 0.210(2) 0.037(7) Uiso d . 1 1 . .
H H5B 0.746(4) 0.476(3) 0.9328(17) 0.059(9) Uiso d D 1 1 . .
H H6B 0.401(5) 0.236(3) 1.002(3) 0.093(13) Uiso d D 1 1 . .
H H5C 0.655(5) 0.416(3) 0.982(4) 0.055(16) Uiso d PDU 0.53(4) 1 A 1
H H6C 0.372(6) 0.342(4) 0.977(5) 0.07(2) Uiso d PD 0.53(4) 1 A 1
H H5C' 0.512(3) 0.308(6) 0.966(5) 0.064(17) Uiso d PDU 0.47(4) 1 A 2
H H6C' 0.696(9) 0.551(4) 1.010(6) 0.10(3) Uiso d PD 0.47(4) 1 A 2

loop_
_atom_site_aniso_label
_atom_site_aniso_U_11
_atom_site_aniso_U_22
_atom_site_aniso_U_33
_atom_site_aniso_U_12
_atom_site_aniso_U_13
_atom_site_aniso_U_23
C1 0.0281(10) 0.0306(10) 0.0261(10) 0.0074(8) 0.0076(8) 0.0086(8)
C2 0.0317(11) 0.0351(11) 0.0231(10) 0.0090(9) 0.0070(8) 0.0071(8)
C3 0.0273(10) 0.0344(11) 0.0227(9) 0.0093(8) 0.0078(8) 0.0062(8)
C4 0.0269(10) 0.0360(11) 0.0233(10) 0.0106(8) 0.0073(8) 0.0067(8)
C5 0.0297(10) 0.0374(11) 0.0233(10) 0.0099(9) 0.0071(8) 0.0066(9)
C6 0.0288(10) 0.0341(11) 0.0254(10) 0.0095(8) 0.0076(8) 0.0074(8)
C7 0.0319(10) 0.0311(11) 0.0297(10) 0.0107(9) 0.0091(8) 0.0113(9)
C8 0.0315(11) 0.0358(11) 0.0261(10) 0.0075(9) 0.0077(8) 0.0081(9)
C9 0.0294(10) 0.0355(11) 0.0248(10) 0.0086(9) 0.0089(8) 0.0079(8)
C10 0.0408(13) 0.0523(14) 0.0259(10) 0.0179(11) 0.0094(9) 0.0131(10)
C11 0.0561(16) 0.0481(15) 0.0579(17) 0.0089(13) 0.0190(13) 0.0099(13)
C12 0.0684(19) 0.082(2) 0.0361(14) 0.0074(16) 0.0241(13) 0.0000(14)
N1 0.0263(9) 0.0439(10) 0.0229(8) 0.0124(7) 0.0083(7) 0.0069(7)
N2 0.0267(9) 0.0419(10) 0.0190(8) 0.0067(8) 0.0038(7) 0.0051(8)
N3 0.0272(9) 0.0458(11) 0.0212(9) 0.0111(8) 0.0053(7) 0.0053(8)
N4 0.0278(9) 0.0450(11) 0.0215(9) 0.0118(8) 0.0087(7) 0.0061(8)
N5 0.0281(9) 0.0437(11) 0.0239(9) 0.0116(8) 0.0075(7) 0.0074(8)
N6 0.0316(10) 0.0433(11) 0.0236(9) 0.0094(8) 0.0064(8) 0.0064(8)
N7 0.0372(10) 0.0503(12) 0.0293(9) 0.0124(9) 0.0108(8) 0.0065(9)
O1 0.0329(8) 0.0742(12) 0.0286(8) 0.0195(8) 0.0130(7) 0.0082(8)
O2 0.0313(8) 0.0616(10) 0.0295(8) 0.0148(7) 0.0127(6) 0.0064(7)
O3 0.0356(8) 0.0634(11) 0.0337(8) 0.0153(8) 0.0149(7) 0.0070(8)
O4 0.0520(10) 0.0529(10) 0.0280(8) 0.0019(8) 0.0057(7) 0.0092(7)
O5 0.0360(9) 0.0644(13) 0.0264(9) 0.0118(9) 0.0083(7) 0.0124(9)
O6 0.0423(11) 0.0552(12) 0.0312(9) 0.0073(9) 0.0079(8) 0.0115(9)
S1 0.0255(3) 0.0557(4) 0.0327(3) 0.0113(2) 0.0059(2) 0.0101(3)
S2 0.0288(3) 0.0583(4) 0.0400(3) 0.0146(3) 0.0067(2) 0.0156(3)
S3 0.0260(3) 0.0591(4) 0.0321(3) 0.0140(2) 0.0073(2) 0.0118(3)

loop_
_atom_type_symbol
_atom_type_description
_atom_type_scat_dispersion_real
_atom_type_scat_dispersion_imag
_atom_type_scat_source
C C 0.0033 0.0016 'International Tables Vol C Tables 4.2.6.8 and 6.1.1.4'
N N 0.0061 0.0033 'International Tables Vol C Tables 4.2.6.8 and 6.1.1.4'
O O 0.0106 0.0060 'International Tables Vol C Tables 4.2.6.8 and 6.1.1.4'
S S 0.1246 0.1234 'International Tables Vol C Tables 4.2.6.8 and 6.1.1.4'
H H 0.0000 0.0000 'International Tables Vol C Tables 4.2.6.8 and 6.1.1.4'

loop_
_geom_angle_atom_site_label_1
_geom_angle_atom_site_label_2
_geom_angle_atom_site_label_3
_geom_angle_site_symmetry_1
_geom_angle
N1 C1 N2 . 106.45(17)
N1 C1 S1 . 127.77(15)
N2 C1 S1 . 125.78(15)
O1 C2 N2 . 128.10(19)
O1 C2 C3 . 128.15(19)
N2 C2 C3 . 103.75(17)
C4 C3 N1 . 128.45(18)
C4 C3 C2 . 125.31(18)
N1 C3 C2 . 106.24(16)
C3 C4 N4 . 127.29(18)
C3 C4 C5 . 127.39(18)
N4 C4 C5 . 105.32(16)
O2 C5 N3 . 127.62(19)
O2 C5 C4 . 127.65(19)
N3 C5 C4 . 104.73(17)
N4 C6 N3 . 106.40(17)
N4 C6 S3 . 128.59(16)
N3 C6 S3 . 125.01(15)
N5 C7 N6 . 106.53(18)
N5 C7 S2 . 127.50(16)
N6 C7 S2 . 125.97(16)
O3 C8 N6 . 127.64(19)
O3 C8 C9 . 128.35(19)
N6 C8 C9 . 104.01(17)
C9 C9 N5 2_776 127.9(2)
C9 C9 C8 2_776 126.1(2)
N5 C9 C8 . 105.95(17)
O4 C10 N7 . 126.3(2)
O4 C10 H10A . 116.9
N7 C10 H10A . 116.9
N7 C11 H11A . 109.5
N7 C11 H11B . 109.5
H11A C11 H11B . 109.5
N7 C11 H11C . 109.5
H11A C11 H11C . 109.5
H11B C11 H11C . 109.5
N7 C12 H12A . 109.5
N7 C12 H12B . 109.5
H12A C12 H12B . 109.5
N7 C12 H12C . 109.5
H12A C12 H12C . 109.5
H12B C12 H12C . 109.5
C1 N1 C3 . 111.05(16)
C1 N1 H1A . 124.5
C3 N1 H1A . 124.5
C1 N2 C2 . 112.49(17)
C1 N2 H2A . 124.6(17)
C2 N2 H2A . 122.6(17)
C5 N3 C6 . 112.15(17)
C5 N3 H3A . 124.4(17)
C6 N3 H3A . 122.7(18)
C6 N4 C4 . 111.39(17)
C6 N4 H4A . 123.6(15)
C4 N4 H4A . 125.0(16)
C7 N5 C9 . 111.07(18)
C7 N5 H5A . 123.5(17)
C9 N5 H5A . 125.5(17)
C8 N6 C7 . 112.34(18)
C8 N6 H6A . 120.7(17)
C7 N6 H6A . 125.8(17)
C10 N7 C11 . 121.3(2)
C10 N7 C12 . 121.2(2)
C11 N7 C12 . 117.4(2)
H5B O5 H5C . 104(4)
H5B O5 H6C' . 109(5)
H5C O5 H6C' . 110(5)
H6B O6 H6C . 106(5)
H6B O6 H5C' . 107(4)
H6C O6 H5C' . 108(5)

loop_
_geom_bond_atom_site_label_1
_geom_bond_atom_site_label_2
_geom_bond_site_symmetry_2
_geom_bond_distance
C1 N1 . 1.364(2)
C1 N2 . 1.372(3)
C1 S1 . 1.646(2)
C2 O1 . 1.207(2)
C2 N2 . 1.376(3)
C2 C3 . 1.480(3)
C3 C4 . 1.347(3)
C3 N1 . 1.376(2)
C4 N4 . 1.389(3)
C4 C5 . 1.474(3)
C5 O2 . 1.221(2)
C5 N3 . 1.365(3)
C6 N4 . 1.353(3)
C6 N3 . 1.380(3)
C6 S3 . 1.644(2)
C7 N5 . 1.361(3)
C7 N6 . 1.374(3)
C7 S2 . 1.643(2)
C8 O3 . 1.212(2)
C8 N6 . 1.374(3)
C8 C9 . 1.479(3)
C9 C9 2_776 1.346(4)
C9 N5 . 1.382(3)
C10 O4 . 1.238(3)
C10 N7 . 1.314(3)
C10 H10A . 0.9300
C11 N7 . 1.454(3)
C11 H11A . 0.9600
C11 H11B . 0.9600
C11 H11C . 0.9600
C12 N7 . 1.455(3)
C12 H12A . 0.9600
C12 H12B . 0.9600
C12 H12C . 0.9600
N1 H1A . 0.8600
N2 H2A . 0.78(2)
N3 H3A . 0.87(3)
N4 H4A . 0.76(2)
N5 H5A . 0.81(2)
N6 H6A . 0.81(2)
O5 H5B . 0.787(17)
O5 H5C . 0.788(17)
O5 H6C' . 0.788(17)
O6 H6B . 0.796(19)
O6 H6C . 0.796(19)
O6 H5C' . 0.796(19)

loop_
_geom_hbond_atom_site_label_D
_geom_hbond_atom_site_label_H
_geom_hbond_atom_site_label_A
_geom_hbond_site_symmetry_A
_geom_hbond_distance_DH
_geom_hbond_distance_HA
_geom_hbond_distance_DA
_geom_hbond_angle_DHA
C11 H11A O3 2_766 0.96 2.56 3.495(3) 165.9
N1 H1A O2 . 0.86 2.57 3.059(2) 117.2
N1 H1A S3 1_455 0.86 2.55 3.3948(18) 166.8
N2 H2A O4 2_656 0.78(2) 1.99(2) 2.774(2) 175(2)
N3 H3A O5 2_767 0.87(3) 1.96(3) 2.803(2) 164(2)
N4 H4A O1 . 0.76(2) 2.52(2) 2.980(2) 119.9(18)
N4 H4A S1 1_655 0.76(2) 2.70(2) 3.448(2) 166.3(19)
N5 H5A O3 2_776 0.81(2) 2.56(2) 3.024(2) 118(2)
N5 H5A S2 2_676 0.81(2) 2.67(3) 3.466(2) 168(2)
N6 H6A O6 2_666 0.81(2) 2.04(2) 2.842(3) 174(2)
O5 H5B O2 . 0.787(17) 2.019(18) 2.805(2) 176(3)
O6 H6B O4 2_657 0.796(19) 2.026(19) 2.817(3) 173(3)
O5 H5C O6 . 0.788(17) 2.08(2) 2.843(3) 162(5)
O6 H6C O5 2_667 0.796(19) 2.12(2) 2.913(3) 172(6)
O6 H5C' O5 . 0.796(19) 2.14(3) 2.843(3) 148(5)
O5 H6C' O6 2_667 0.788(17) 2.127(19) 2.913(3) 175(7)

loop_
_geom_torsion_atom_site_label_1
_geom_torsion_atom_site_label_2
_geom_torsion_atom_site_label_3
_geom_torsion_atom_site_label_4
_geom_torsion_site_symmetry_1
_geom_torsion_site_symmetry_4
_geom_torsion
O1 C2 C3 C4 . . 1.1(4)
N2 C2 C3 C4 . . -179.1(2)
O1 C2 C3 N1 . . -179.1(2)
N2 C2 C3 N1 . . 0.6(2)
N1 C3 C4 N4 . . -179.9(2)
C2 C3 C4 N4 . . -0.2(4)
N1 C3 C4 C5 . . 0.7(4)
C2 C3 C4 C5 . . -179.7(2)
C3 C4 C5 O2 . . -0.8(4)
N4 C4 C5 O2 . . 179.6(2)
C3 C4 C5 N3 . . 180.0(2)
N4 C4 C5 N3 . . 0.4(2)
O3 C8 C9 C9 . 2_776 1.5(4)
N6 C8 C9 C9 . 2_776 -179.2(3)
O3 C8 C9 N5 . . -177.4(2)
N6 C8 C9 N5 . . 1.8(2)
N2 C1 N1 C3 . . -0.8(2)
S1 C1 N1 C3 . . 179.13(16)
C4 C3 N1 C1 . . 179.8(2)
C2 C3 N1 C1 . . 0.1(2)
N1 C1 N2 C2 . . 1.2(2)
S1 C1 N2 C2 . . -178.67(16)
O1 C2 N2 C1 . . 178.6(2)
C3 C2 N2 C1 . . -1.1(2)
O2 C5 N3 C6 . . -179.5(2)
C4 C5 N3 C6 . . -0.3(2)
N4 C6 N3 C5 . . 0.1(2)
S3 C6 N3 C5 . . 179.78(16)
N3 C6 N4 C4 . . 0.2(2)
S3 C6 N4 C4 . . -179.47(16)
C3 C4 N4 C6 . . -180.0(2)
C5 C4 N4 C6 . . -0.4(2)
N6 C7 N5 C9 . . -2.1(2)
S2 C7 N5 C9 . . 177.30(16)
C9 C9 N5 C7 2_776 . -178.8(3)
C8 C9 N5 C7 . . 0.1(2)
O3 C8 N6 C7 . . 176.1(2)
C9 C8 N6 C7 . . -3.2(2)
N5 C7 N6 C8 . . 3.4(2)
S2 C7 N6 C8 . . -175.98(16)
O4 C10 N7 C11 . . -177.5(2)
O4 C10 N7 C12 . . -2.1(4)
